data_4322276
loop_
_publ_author_name
'Cristina Bolzati'
'Alessandra Boschi'
'Licia Uccelli'
'Erica Malag\`o'
'Giuliano Bandoli'
'Francesco Tisato'
'Fiorenzo Refosco'
'Roberto Pasqualini'
'Adriano Duatti'

_publ_section_title
;
 Synthesis of a Novel Class of trigonal Bipyramidal Nitrido Tc(V)
 Complexes with Phosphino-Thiol Ligands. Crystal Structure of
 [99gTc(N)(L1)2] [L1= 2-(Diphenylphosphino)ethanethiolato] and
 [99gTc(N)(L5)2] [L5= 2-(Ditolylphosphino)propanethiolato]
;
_journal_name_full 'Inorganic Chemistry'
_journal_page_first 4473
_journal_page_last 4479
_journal_paper_doi 10.1021/ic9903477
_journal_volume 38
_journal_year 1999
_chemical_formula_sum 'C34 H40 N P2 S2 Tc'
_chemical_formula_weight 686.73
_chemical_name_systematic
; 
 ? 
;
_space_group_IT_number 14
_symmetry_cell_setting monoclinic
_symmetry_space_group_name_Hall '-P 2yn'
_symmetry_space_group_name_H-M 'P 1 21/n 1'
_atom_sites_solution_hydrogens geom
_atom_sites_solution_primary direct
_atom_sites_solution_secondary difmap
_audit_creation_method SHELXL
_cell_angle_alpha 90.00
_cell_angle_beta 113.615(8)
_cell_angle_gamma 90.00
_cell_formula_units_Z 2
_cell_length_a 11.0899(12)
_cell_length_b 14.3874(15)
_cell_length_c 11.0872(13)
_cell_measurement_temperature 293(2)
_cell_volume 1620.9(3)
_computing_structure_refinement 'SHELXL-93 (Sheldrick, 1993)'
_computing_structure_solution 'SHELXS-86 (Sheldrick, 1990)'
_diffrn_ambient_temperature 293(2)
_diffrn_radiation_monochromator graphite
_diffrn_radiation_source 'fine-focus sealed tube'
_diffrn_radiation_type MoK\a
_diffrn_radiation_wavelength 0.71073
_diffrn_reflns_av_R_equivalents 0.0128
_diffrn_reflns_av_sigmaI/netI 0.0291
_diffrn_reflns_limit_h_max 12
_diffrn_reflns_limit_h_min 0
_diffrn_reflns_limit_k_max 15
_diffrn_reflns_limit_k_min 0
_diffrn_reflns_limit_l_max 11
_diffrn_reflns_limit_l_min -12
_diffrn_reflns_number 2395
_diffrn_reflns_theta_max 23.06
_diffrn_reflns_theta_min 2.45
_exptl_absorpt_coefficient_mu 0.696
_exptl_absorpt_correction_T_max 0.705
_exptl_absorpt_correction_T_min 0.531
_exptl_absorpt_correction_type psi-scans
_exptl_crystal_colour yellow
_exptl_crystal_density_diffrn 1.407
_exptl_crystal_description parallelepipeds
_exptl_crystal_F_000 712
_exptl_crystal_size_max 0.20
_exptl_crystal_size_mid 0.20
_exptl_crystal_size_min 0.10
_refine_diff_density_max 0.512
_refine_diff_density_min -0.809
_refine_diff_density_rms 0.113
_refine_ls_extinction_coef 0.0025(12)
_refine_ls_extinction_expression Fc^*^=kFc[1+0.001xFc^2^\l^3^/sin(2\q)]^-1/4^
_refine_ls_extinction_method SHELXL
_refine_ls_goodness_of_fit_all 1.066
_refine_ls_goodness_of_fit_obs 1.106
_refine_ls_matrix_type full
_refine_ls_number_parameters 146
_refine_ls_number_reflns 2263
_refine_ls_number_restraints 0
_refine_ls_restrained_S_all 1.066
_refine_ls_restrained_S_obs 1.106
_refine_ls_R_factor_all 0.0763
_refine_ls_R_factor_obs 0.0603
_refine_ls_shift/esd_max 0.003
_refine_ls_shift/esd_mean 0.000
_refine_ls_structure_factor_coef Fsqd
_refine_ls_weighting_details 'w=1/[\s^2^(Fo^2^)+(0.0968P)^2^+7.0183P] where P=(Fo^2^+2Fc^2^)/3'
_refine_ls_weighting_scheme calc
_refine_ls_wR_factor_all 0.1802
_refine_ls_wR_factor_obs 0.1646
_reflns_number_observed 1778
_reflns_number_total 2263
_reflns_observed_criterion >2sigma(I)
_cod_data_source_file ic9903477_2.cif
_cod_data_source_block 5
_cod_depositor_comments
;
The following automatic conversions were performed:

'_refine_ls_weighting_scheme' value 'calc
w=1/[\s^2^(Fo^2^)+(0.0968P)^2^+7.0183P] where P=(Fo^2^+2Fc^2^)/3' was
changed to 'calc'. New tag '_refine_ls_weighting_details' was
created. The value of the new tag was set to
'w=1/[\s^2^(Fo^2^)+(0.0968P)^2^+7.0183P] where P=(Fo^2^+2Fc^2^)/3'.

Automatic conversion script
Id: cif_fix_values 3143 2015-03-26 13:38:13Z robertas 
;
_cod_database_code 4322276

loop_
_symmetry_equiv_pos_as_xyz
'x, y, z'
'-x+1/2, y+1/2, -z+1/2'
'-x, -y, -z'
'x-1/2, -y-1/2, z-1/2'

loop_
_atom_site_aniso_label
_atom_site_aniso_U_11
_atom_site_aniso_U_22
_atom_site_aniso_U_33
_atom_site_aniso_U_23
_atom_site_aniso_U_13
_atom_site_aniso_U_12
Tc 0.0363(5) 0.0362(5) 0.0350(5) -0.0030(4) 0.0181(3) 0.0019(4)
P1 0.134(2) 0.0341(11) 0.131(2) -0.0034(13) 0.112(2) 0.0029(14)
S1 0.058(2) 0.043(2) 0.072(3) -0.002(2) 0.042(2) -0.005(2)
S1' 0.071(3) 0.044(2) 0.054(2) 0.005(2) 0.040(2) 0.004(2)
C1A 0.103(8) 0.033(4) 0.103(8) -0.007(4) 0.079(7) 0.005(4)
C2A 0.048(5) 0.100(8) 0.155(11) 0.069(8) 0.040(7) 0.020(6)
C3A 0.053(6) 0.101(8) 0.113(9) 0.046(7) 0.028(6) 0.004(6)
C4A 0.072(6) 0.047(5) 0.072(6) 0.004(4) 0.046(5) 0.005(4)
C5A 0.106(8) 0.108(9) 0.057(6) -0.002(6) 0.028(6) -0.042(7)
C6A 0.164(12) 0.095(8) 0.052(6) -0.017(6) 0.048(7) -0.067(8)
C7A 0.110(8) 0.064(6) 0.108(8) 0.013(6) 0.066(7) -0.018(6)

loop_
_atom_site_label
_atom_site_type_symbol
_atom_site_fract_x
_atom_site_fract_y
_atom_site_fract_z
_atom_site_U_iso_or_equiv
_atom_site_thermal_displace_type
_atom_site_occupancy
_atom_site_calc_flag
_atom_site_refinement_flags
_atom_site_disorder_group
Tc Tc 0.0000 0.0000 0.5000 0.0346(3) Uani 1 d S .
P1 P -0.0707(3) 0.14016(15) 0.5710(3) 0.0807(10) Uani 1 d . .
S1 S -0.1730(4) -0.0848(3) 0.5151(4) 0.0526(10) Uani 0.50 d P .
S1' S 0.0151(4) 0.0849(3) 0.3268(4) 0.0521(10) Uani 0.50 d P .
N1 N 0.1364(13) 0.0001(8) 0.6354(13) 0.129(4) Uiso 1 d . .
C1 C -0.2746(16) 0.1369(11) 0.4472(16) 0.053(4) Uiso 0.50 d P .
C2 C -0.3477(18) 0.0657(14) 0.4990(18) 0.068(5) Uiso 0.50 d P .
C3 C -0.2700(17) -0.0159(12) 0.5826(17) 0.059(4) Uiso 0.50 d P .
C1' C -0.0509(15) -0.1372(11) 0.2266(16) 0.052(4) Uiso 0.50 d P .
C2' C -0.0012(18) -0.0654(14) 0.1530(18) 0.068(5) Uiso 0.50 d P .
C3' C 0.0832(17) 0.0160(12) 0.2312(17) 0.059(4) Uiso 0.50 d P .
C1A C -0.0221(7) 0.2506(3) 0.5208(7) 0.068(3) Uani 1 d G .
C2A C 0.0990(6) 0.2897(5) 0.5982(6) 0.101(4) Uani 1 d G .
C3A C 0.1426(5) 0.3684(5) 0.5550(6) 0.091(4) Uani 1 d G .
C4A C 0.0652(6) 0.4080(3) 0.4343(6) 0.058(2) Uani 1 d G .
C5A C -0.0559(6) 0.3690(5) 0.3569(5) 0.092(4) Uani 1 d G .
C6A C -0.0995(6) 0.2902(5) 0.4002(6) 0.102(4) Uani 1 d G .
C7A C 0.1166(12) 0.4918(7) 0.3830(12) 0.087(3) Uani 1 d . .
C1B C -0.0743(9) 0.1605(7) 0.7160(7) 0.042(3) Uiso 0.50 d PG .
C2B C 0.0203(9) 0.1109(7) 0.8176(9) 0.048(4) Uiso 0.50 d PG .
C3B C 0.0331(10) 0.1234(7) 0.9465(8) 0.059(4) Uiso 0.50 d PG .
C4B C -0.0487(11) 0.1855(8) 0.9737(7) 0.061(4) Uiso 0.50 d PG .
C5B C -0.1433(10) 0.2351(7) 0.8721(10) 0.063(4) Uiso 0.50 d PG .
C6B C -0.1560(9) 0.2226(7) 0.7432(8) 0.054(4) Uiso 0.50 d PG .
C7B C -0.0310(20) 0.2018(15) 1.1180(20) 0.080(6) Uiso 0.50 d P .
C1B' C -0.2159(7) 0.1602(7) 0.5744(9) 0.042(3) Uiso 0.50 d PG .
C2B' C -0.3173(9) 0.1107(7) 0.4795(9) 0.048(4) Uiso 0.50 d PG .
C3B' C -0.4463(8) 0.1230(7) 0.4665(10) 0.060(4) Uiso 0.50 d PG .
C4B' C -0.4738(7) 0.1849(8) 0.5484(11) 0.056(4) Uiso 0.50 d PG .
C5B' C -0.3723(10) 0.2344(7) 0.6434(10) 0.066(5) Uiso 0.50 d PG .
C6B' C -0.2434(8) 0.2220(7) 0.6564(9) 0.056(4) Uiso 0.50 d PG .
C7B' C -0.6177(21) 0.2013(15) 0.5296(20) 0.082(6) Uiso 0.50 d P .

loop_
_atom_type_symbol
_atom_type_description
_atom_type_scat_dispersion_real
_atom_type_scat_dispersion_imag
_atom_type_scat_source
C C 0.0033 0.0016 'International Tables Vol C Tables 4.2.6.8 and 6.1.1.4'
H H 0.0000 0.0000 'International Tables Vol C Tables 4.2.6.8 and 6.1.1.4'
N N 0.0061 0.0033 'International Tables Vol C Tables 4.2.6.8 and 6.1.1.4'
P P 0.1023 0.0942 'International Tables Vol C Tables 4.2.6.8 and 6.1.1.4'
S S 0.1246 0.1234 'International Tables Vol C Tables 4.2.6.8 and 6.1.1.4'
Tc Tc -1.4390 0.7593 'International Tables Vol C Tables 4.2.6.8 and 6.1.1.4'

loop_
_geom_angle_atom_site_label_1
_geom_angle_atom_site_label_2
_geom_angle_atom_site_label_3
_geom_angle
_geom_angle_site_symmetry_1
_geom_angle_site_symmetry_3
_geom_angle_publ_flag
N1 Tc N1 180.000(2) . 3_556 ?
N1 Tc S1 114.5(5) . . ?
N1 Tc S1 65.5(5) 3_556 . ?
N1 Tc S1 65.5(5) . 3_556 ?
N1 Tc S1 114.5(5) 3_556 3_556 ?
S1 Tc S1 180.0 . 3_556 ?
N1 Tc S1' 66.1(5) . 3_556 ?
N1 Tc S1' 113.9(5) 3_556 3_556 ?
S1 Tc S1' 48.5(2) . 3_556 ?
S1 Tc S1' 131.5(2) 3_556 3_556 ?
N1 Tc S1' 113.9(5) . . ?
N1 Tc S1' 66.1(5) 3_556 . ?
S1 Tc S1' 131.5(2) . . ?
S1 Tc S1' 48.5(2) 3_556 . ?
S1' Tc S1' 180.0 3_556 . ?
N1 Tc P1 89.9(4) . 3_556 ?
N1 Tc P1 90.1(4) 3_556 3_556 ?
S1 Tc P1 88.30(11) . 3_556 ?
S1 Tc P1 91.70(11) 3_556 3_556 ?
S1' Tc P1 88.33(11) 3_556 3_556 ?
S1' Tc P1 91.67(11) . 3_556 ?
N1 Tc P1 90.1(4) . . ?
N1 Tc P1 89.9(4) 3_556 . ?
S1 Tc P1 91.70(11) . . ?
S1 Tc P1 88.30(11) 3_556 . ?
S1' Tc P1 91.67(11) 3_556 . ?
S1' Tc P1 88.33(11) . . ?
P1 Tc P1 180.0 3_556 . ?
C1B P1 C1B' 62.8(5) . . ?
C1B P1 C1A 105.5(4) . . ?
C1B' P1 C1A 105.3(4) . . ?
C1B P1 C1' 38.8(5) . 3_556 ?
C1B' P1 C1' 101.2(6) . 3_556 ?
C1A P1 C1' 101.5(5) . 3_556 ?
C1B P1 C1 101.5(6) . . ?
C1B' P1 C1 39.0(6) . . ?
C1A P1 C1 100.9(5) . . ?
C1' P1 C1 138.6(6) 3_556 . ?
C1B P1 Tc 127.2(4) . . ?
C1B' P1 Tc 127.0(4) . . ?
C1A P1 Tc 116.9(2) . . ?
C1' P1 Tc 100.2(4) 3_556 . ?
C1 P1 Tc 99.9(4) . . ?
C3 S1 S1' 95.6(6) . 3_556 ?
C3 S1 Tc 112.4(6) . . ?
S1' S1 Tc 65.8(2) 3_556 . ?
C3' S1' S1 95.3(6) . 3_556 ?
C3' S1' Tc 112.1(6) . . ?
S1 S1' Tc 65.7(2) 3_556 . ?
C2B' C1 C1B' 76.7(13) . . ?
C2B' C1 C2 13.0(11) . . ?
C1B' C1 C2 83.2(11) . . ?
C2B' C1 C3B' 31.0(10) . . ?
C1B' C1 C3B' 89.7(8) . . ?
C2 C1 C3B' 40.3(8) . . ?
C2B' C1 P1 113.1(16) . . ?
C1B' C1 P1 51.0(6) . . ?
C2 C1 P1 110.7(11) . . ?
C3B' C1 P1 137.9(9) . . ?
C2B' C2 C3B' 79.0(16) . . ?
C2B' C2 C3 126.2(21) . . ?
C3B' C2 C3 149.5(16) . . ?
C2B' C2 C1 12.9(10) . . ?
C3B' C2 C1 89.1(13) . . ?
C3 C2 C1 118.7(15) . . ?
C2B' C2 C1B' 38.3(12) . . ?
C3B' C2 C1B' 94.6(11) . . ?
C3 C2 C1B' 97.7(12) . . ?
C1 C2 C1B' 43.6(8) . . ?
C2 C3 S1 116.6(12) . . ?
C2B C1' C1B 77.9(35) 3_556 3_556 ?
C2B C1' C2' 13.4(22) 3_556 . ?
C1B C1' C2' 84.0(11) 3_556 . ?
C2B C1' C3B 30.4(13) 3_556 3_556 ?
C1B C1' C3B 89.9(17) 3_556 3_556 ?
C2' C1' C3B 40.6(17) . 3_556 ?
C2B C1' P1 114.7(34) 3_556 3_556 ?
C1B C1' P1 51.6(6) 3_556 3_556 ?
C2' C1' P1 111.3(11) . 3_556 ?
C3B C1' P1 138.7(18) 3_556 3_556 ?
C2B C2' C3B 78.2(34) 3_556 3_556 ?
C2B C2' C3' 126.8(29) 3_556 . ?
C3B C2' C3' 149.1(29) 3_556 . ?
C2B C2' C1' 13.4(16) 3_556 . ?
C3B C2' C1' 89.2(27) 3_556 . ?
C3' C2' C1' 118.5(15) . . ?
C2B C2' C1B 38.2(34) 3_556 3_556 ?
C3B C2' C1B 94.1(25) 3_556 3_556 ?
C3' C2' C1B 97.7(12) . 3_556 ?
C1' C2' C1B 42.9(8) . 3_556 ?
C2' C3' S1' 116.3(12) . . ?
C2A C1A C6A 120.0 . . ?
C2A C1A P1 119.5(4) . . ?
C6A C1A P1 120.2(4) . . ?
C3A C2A C1A 120.0 . . ?
C2A C3A C4A 120.0 . . ?
C3A C4A C5A 120.0 . . ?
C3A C4A C7A 120.0(6) . . ?
C5A C4A C7A 119.9(6) . . ?
C6A C5A C4A 120.0 . . ?
C5A C6A C1A 120.0 . . ?
C1' C1B C2B 34.0(7) 3_556 . ?
C1' C1B C6B 135.4(9) 3_556 . ?
C2B C1B C6B 120.0 . . ?
C1' C1B P1 89.6(8) 3_556 . ?
C2B C1B P1 113.2(6) . . ?
C6B C1B P1 126.7(6) . . ?
C1' C1B C1B' 147.2(9) 3_556 . ?
C2B C1B C1B' 148.8(7) . . ?
C6B C1B C1B' 76.3(6) . . ?
P1 C1B C1B' 58.6(4) . . ?
C1' C1B C2' 53.1(9) 3_556 3_556 ?
C2B C1B C2' 20.8(7) . 3_556 ?
C6B C1B C2' 114.7(6) . 3_556 ?
P1 C1B C2' 115.9(8) . 3_556 ?
C1B' C1B C2' 130.5(9) . 3_556 ?
C1' C1B C6B' 166.1(10) 3_556 . ?
C2B C1B C6B' 145.6(5) . . ?
C6B C1B C6B' 32.1(4) . . ?
P1 C1B C6B' 98.4(5) . . ?
C1B' C1B C6B' 44.2(3) . . ?
C2' C1B C6B' 130.7(8) 3_556 . ?
C1' C2B C2' 153.2(21) 3_556 3_556 ?
C1' C2B C3B 132.8(15) 3_556 . ?
C2' C2B C3B 67.7(15) 3_556 . ?
C1' C2B C1B 68.0(14) 3_556 . ?
C2' C2B C1B 121.0(17) 3_556 . ?
C3B C2B C1B 120.0 . . ?
C2' C3B C2B 34.1(8) 3_556 . ?
C2' C3B C4B 127.7(10) 3_556 . ?
C2B C3B C4B 120.0 . . ?
C2' C3B C1' 50.1(10) 3_556 3_556 ?
C2B C3B C1' 16.8(6) . 3_556 ?
C4B C3B C1' 117.7(5) . 3_556 ?
C5B C4B C3B 120.0 . . ?
C5B C4B C7B 120.1(10) . . ?
C3B C4B C7B 119.8(10) . . ?
C5B C4B C7B' 64.9(7) . 4_666 ?
C3B C4B C7B' 162.7(9) . 4_666 ?
C7B C4B C7B' 57.5(10) . 4_666 ?
C6B C5B C4B 120.0 . . ?
C6B C5B C7B' 158.2(9) . 4_666 ?
C4B C5B C7B' 73.4(8) . 4_666 ?
C6B' C6B C5B 128.0(9) . . ?
C6B' C6B C1B 103.7(9) . . ?
C5B C6B C1B 120.0 . . ?
C6B' C6B C1B' 44.2(6) . . ?
C5B C6B C1B' 155.2(6) . . ?
C1B C6B C1B' 59.5(5) . . ?
C4B C7B C7B' 74.3(12) . 4_666 ?
C4B C7B C5B' 87.3(14) . 4_666 ?
C7B' C7B C5B' 88.1(15) 4_666 4_666 ?
C4B C7B C4B' 69.8(13) . 4_666 ?
C7B' C7B C4B' 47.8(11) 4_666 4_666 ?
C5B' C7B C4B' 41.5(10) 4_666 4_666 ?
C1 C1B' C2B' 33.8(7) . . ?
C1 C1B' C6B' 135.1(9) . . ?
C2B' C1B' C6B' 120.0 . . ?
C1 C1B' P1 89.9(8) . . ?
C2B' C1B' P1 113.2(6) . . ?
C6B' C1B' P1 126.7(6) . . ?
C1 C1B' C1B 147.6(9) . . ?
C2B' C1B' C1B 149.2(7) . . ?
C6B' C1B' C1B 76.2(6) . . ?
P1 C1B' C1B 58.6(4) . . ?
C1 C1B' C2 53.2(9) . . ?
C2B' C1B' C2 20.9(7) . . ?
C6B' C1B' C2 114.1(6) . . ?
P1 C1B' C2 116.4(8) . . ?
C1B C1B' C2 130.9(9) . . ?
C1 C1B' C6B 165.5(10) . . ?
C2B' C1B' C6B 146.0(5) . . ?
C6B' C1B' C6B 32.0(4) . . ?
P1 C1B' C6B 98.3(5) . . ?
C1B C1B' C6B 44.2(3) . . ?
C2 C1B' C6B 130.8(8) . . ?
C1 C2B' C2 154.1(21) . . ?
C1 C2B' C3B' 131.9(15) . . ?
C2 C2B' C3B' 66.7(15) . . ?
C1 C2B' C1B' 69.5(14) . . ?
C2 C2B' C1B' 120.8(17) . . ?
C3B' C2B' C1B' 120.0 . . ?
C2 C3B' C4B' 127.3(10) . . ?
C2 C3B' C2B' 34.3(9) . . ?
C4B' C3B' C2B' 120.0 . . ?
C2 C3B' C1 50.6(10) . . ?
C4B' C3B' C1 118.1(6) . . ?
C2B' C3B' C1 17.1(6) . . ?
C3B' C4B' C5B' 120.0 . . ?
C3B' C4B' C7B' 119.7(10) . . ?
C5B' C4B' C7B' 120.2(10) . . ?
C3B' C4B' C7B 162.7(8) . 4_565 ?
C5B' C4B' C7B 65.1(7) . 4_565 ?
C7B' C4B' C7B 57.3(10) . 4_565 ?
C6B' C5B' C4B' 120.0 . . ?
C6B' C5B' C7B 158.3(9) . 4_565 ?
C4B' C5B' C7B 73.5(8) . 4_565 ?
C6B C6B' C5B' 128.5(9) . . ?
C6B C6B' C1B' 103.8(9) . . ?
C5B' C6B' C1B' 120.0 . . ?
C6B C6B' C1B 44.3(6) . . ?
C5B' C6B' C1B 155.5(6) . . ?
C1B' C6B' C1B 59.6(5) . . ?
C4B' C7B' C7B 74.9(12) . 4_565 ?
C4B' C7B' C5B 87.9(14) . 4_565 ?
C7B C7B' C5B 88.7(15) 4_565 4_565 ?
C4B' C7B' C4B 70.3(13) . 4_565 ?
C7B C7B' C4B 48.2(11) 4_565 4_565 ?
C5B C7B' C4B 41.7(10) 4_565 4_565 ?

loop_
_geom_bond_atom_site_label_1
_geom_bond_atom_site_label_2
_geom_bond_distance
_geom_bond_site_symmetry_2
_geom_bond_publ_flag
Tc N1 1.650(14) . ?
Tc N1 1.650(14) 3_556 ?
Tc S1 2.336(4) . ?
Tc S1 2.336(4) 3_556 ?
Tc S1' 2.337(4) 3_556 ?
Tc S1' 2.337(4) . ?
Tc P1 2.407(2) 3_556 ?
Tc P1 2.407(2) . ?
P1 C1B 1.650(7) . ?
P1 C1B' 1.651(7) . ?
P1 C1A 1.835(4) . ?
P1 C1' 2.11(2) 3_556 ?
P1 C1 2.12(2) . ?
S1 C3 1.83(2) . ?
S1 S1' 1.918(6) 3_556 ?
S1' C3' 1.82(2) . ?
S1' S1 1.918(6) 3_556 ?
C1 C2B' 0.79(2) . ?
C1 C1B' 1.34(2) . ?
C1 C2 1.55(2) . ?
C1 C3B' 2.01(2) . ?
C2 C2B' 0.80(2) . ?
C2 C3B' 1.30(2) . ?
C2 C3 1.53(2) . ?
C2 C1B' 1.93(2) . ?
C1' C2B 0.80(5) 3_556 ?
C1' C1B 1.32(2) 3_556 ?
C1' C2' 1.55(2) . ?
C1' C3B 2.02(3) 3_556 ?
C1' P1 2.11(2) 3_556 ?
C2' C2B 0.80(5) 3_556 ?
C2' C3B 1.31(3) 3_556 ?
C2' C3' 1.53(3) . ?
C2' C1B 1.93(2) 3_556 ?
C1A C2A 1.39 . ?
C1A C6A 1.39 . ?
C2A C3A 1.39 . ?
C3A C4A 1.39 . ?
C4A C5A 1.39 . ?
C4A C7A 1.537(9) . ?
C5A C6A 1.39 . ?
C1B C1' 1.32(2) 3_556 ?
C1B C2B 1.39 . ?
C1B C6B 1.39 . ?
C1B C1B' 1.719(12) . ?
C1B C2' 1.93(2) 3_556 ?
C1B C6B' 1.935(13) . ?
C2B C1' 0.80(2) 3_556 ?
C2B C2' 0.80(2) 3_556 ?
C2B C3B 1.39 . ?
C3B C2' 1.31(2) 3_556 ?
C3B C4B 1.39 . ?
C3B C1' 2.02(2) 3_556 ?
C4B C5B 1.39 . ?
C4B C7B 1.55(2) . ?
C4B C7B' 2.00(2) 4_666 ?
C5B C6B 1.39 . ?
C5B C7B' 1.89(2) 4_666 ?
C6B C6B' 1.057(11) . ?
C6B C1B' 1.937(13) . ?
C7B C7B' 1.75(3) 4_666 ?
C7B C5B' 1.90(4) 4_666 ?
C7B C4B' 2.01(4) 4_666 ?
C1B' C2B' 1.39 . ?
C1B' C6B' 1.39 . ?
C2B' C3B' 1.39 . ?
C3B' C4B' 1.39 . ?
C4B' C5B' 1.39 . ?
C4B' C7B' 1.54(2) . ?
C4B' C7B 2.01(2) 4_565 ?
C5B' C6B' 1.39 . ?
C5B' C7B 1.90(2) 4_565 ?
C7B' C7B 1.75(3) 4_565 ?
C7B' C5B 1.89(4) 4_565 ?
C7B' C4B 2.00(4) 4_565 ?
